data_7123501
loop_
_publ_author_name
'Karak, Pirudhan'
'Dutta, Champak'
'Dutta, Tanoy'
'Koner, Apurba Lal'
'Choudhury, Joyanta'

_publ_section_title
;
 Orchestrated catalytic double rollover annulation: Rapid access to
 N-enriched cationic and neutral PAHs
;
_journal_name_full 'Chemical Communications'
_journal_paper_doi 10.1039/C9CC02710F
_journal_year 2019
_chemical_formula_sum 'C50 H34 Cl3 N5'
_chemical_formula_weight 811.17
_space_group_crystal_system triclinic
_space_group_IT_number 2
_space_group_name_Hall '-P 1'
_space_group_name_H-M_alt 'P -1'
_symmetry_space_group_name_Hall '-P 1'
_symmetry_space_group_name_H-M 'P -1'
_atom_sites_solution_hydrogens geom
_audit_creation_method SHELXL-2018/3
_audit_update_record
;
2019-05-08 deposited with the CCDC.    2019-05-20 downloaded from the CCDC.
;
_cell_angle_alpha 73.550(4)
_cell_angle_beta 79.747(4)
_cell_angle_gamma 77.163(4)
_cell_formula_units_Z 2
_cell_length_a 12.0477(13)
_cell_length_b 13.2688(15)
_cell_length_c 13.3384(13)
_cell_measurement_reflns_used 5958
_cell_measurement_temperature 130(2)
_cell_measurement_theta_max 26.00
_cell_measurement_theta_min 2.51
_cell_volume 1978.7(4)
_computing_cell_refinement 'Bruker SAINT'
_computing_data_collection 'Bruker APEX2'
_computing_data_reduction 'Bruker SAINT'
_computing_molecular_graphics 'Bruker SHELXTL'
_computing_publication_material 'Bruker SHELXTL'
_computing_structure_refinement 'SHELXL-2014 (Sheldrick 2014)'
_computing_structure_solution 'SHELXS-97 (Sheldrick 2008)'
_diffrn_ambient_temperature 130(2)
_diffrn_measured_fraction_theta_full 0.999
_diffrn_measured_fraction_theta_max 0.991
_diffrn_measurement_device_type 'Bruker APEX-II CCD'
_diffrn_measurement_method '\f and \w scans'
_diffrn_radiation_type MoK\a
_diffrn_radiation_wavelength 0.71073
_diffrn_reflns_av_R_equivalents 0.1740
_diffrn_reflns_av_unetI/netI 0.2009
_diffrn_reflns_Laue_measured_fraction_full 0.999
_diffrn_reflns_Laue_measured_fraction_max 0.991
_diffrn_reflns_limit_h_max 16
_diffrn_reflns_limit_h_min -16
_diffrn_reflns_limit_k_max 17
_diffrn_reflns_limit_k_min -17
_diffrn_reflns_limit_l_max 17
_diffrn_reflns_limit_l_min -17
_diffrn_reflns_number 42672
_diffrn_reflns_point_group_measured_fraction_full 0.999
_diffrn_reflns_point_group_measured_fraction_max 0.991
_diffrn_reflns_theta_full 25.242
_diffrn_reflns_theta_max 28.809
_diffrn_reflns_theta_min 2.222
_exptl_absorpt_coefficient_mu 0.276
_exptl_crystal_colour 'light yellow'
_exptl_crystal_density_diffrn 1.361
_exptl_crystal_description 'needle shape'
_exptl_crystal_F_000 840
_refine_diff_density_max 1.190
_refine_diff_density_min -0.988
_refine_diff_density_rms 0.104
_refine_ls_extinction_method none
_refine_ls_goodness_of_fit_ref 1.066
_refine_ls_hydrogen_treatment constr
_refine_ls_matrix_type full
_refine_ls_number_parameters 525
_refine_ls_number_reflns 10232
_refine_ls_number_restraints 0
_refine_ls_restrained_S_all 1.066
_refine_ls_R_factor_all 0.2775
_refine_ls_R_factor_gt 0.1369
_refine_ls_shift/su_max 0.000
_refine_ls_shift/su_mean 0.000
_refine_ls_structure_factor_coef Fsqd
_refine_ls_weighting_details 'w=1/[\s^2^(Fo^2^)+(0.0906P)^2^+7.7500P] where P=(Fo^2^+2Fc^2^)/3'
_refine_ls_weighting_scheme calc
_refine_ls_wR_factor_gt 0.2593
_refine_ls_wR_factor_ref 0.3156
_reflns_Friedel_coverage 0.000
_reflns_number_gt 4564
_reflns_number_total 10232
_reflns_threshold_expression 'I > 2\s(I)'
_cod_data_source_file c9cc02710f2.cif
_cod_data_source_block shelx_CCDC3
_cod_database_code 7123501
_shelx_shelxl_version_number 2018/3
_shelx_space_group_comment
;
The symmetry employed for this shelxl refinement is uniquely defined
by the following loop, which should always be used as a source of
symmetry information in preference to the above space-group names.
They are only intended as comments.
;

loop_
_space_group_symop_operation_xyz
'x, y, z'
'-x, -y, -z'

loop_
_atom_site_label
_atom_site_type_symbol
_atom_site_fract_x
_atom_site_fract_y
_atom_site_fract_z
_atom_site_U_iso_or_equiv
_atom_site_adp_type
_atom_site_occupancy
_atom_site_site_symmetry_order
_atom_site_calc_flag
_atom_site_refinement_flags_posn
_atom_site_refinement_flags_adp
Cl01 Cl 0.17164(19) 0.36552(19) -0.10817(18) 0.0781(7) Uani 1 1 d . .
Cl02 Cl 0.19928(19) 0.1883(2) 0.0735(2) 0.1003(10) Uani 1 1 d . .
Cl03 Cl 0.0371(2) 0.3782(3) 0.0881(2) 0.1026(10) Uani 1 1 d . .
N3 N 0.4234(4) 0.6132(3) 0.2258(3) 0.0242(10) Uani 1 1 d . .
N1 N 0.7020(4) 0.3684(3) 0.0837(3) 0.0242(10) Uani 1 1 d . .
N4 N 0.2838(4) 0.7412(4) 0.2759(4) 0.0293(11) Uani 1 1 d . .
N2 N 0.8504(4) 0.2671(4) 0.0061(4) 0.0304(11) Uani 1 1 d . .
N5 N 0.5634(4) 0.4916(4) 0.1552(3) 0.0245(10) Uani 1 1 d . .
C4 C 0.3335(4) 0.6402(4) 0.3023(4) 0.0247(12) Uani 1 1 d . .
C9 C 0.5318(5) 0.3335(4) 0.3403(4) 0.0260(13) Uani 1 1 d . .
H00A H 0.518912 0.278384 0.402173 0.031 Uiso 1 1 calc R U
C00B C 0.2156(5) 0.5994(4) 0.4786(4) 0.0287(13) Uani 1 1 d . .
C10 C 0.6168(4) 0.3103(4) 0.2616(4) 0.0224(12) Uani 1 1 d . .
C00D C 0.3079(4) 0.5614(4) 0.3995(4) 0.0246(12) Uani 1 1 d . .
C2 C 0.8197(5) 0.3638(4) -0.0640(4) 0.0273(13) Uani 1 1 d . .
C8 C 0.4641(4) 0.4348(4) 0.3325(4) 0.0235(12) Uani 1 1 d . .
C00G C 0.6855(4) 0.1268(4) 0.3772(4) 0.0266(13) Uani 1 1 d . .
C00H C 0.3737(4) 0.4617(4) 0.4144(4) 0.0232(12) Uani 1 1 d . .
C00I C 0.7768(5) 0.1895(4) 0.1920(4) 0.0269(13) Uani 1 1 d . .
C00J C 0.6961(4) 0.2081(4) 0.2728(4) 0.0243(12) Uani 1 1 d . .
C11 C 0.6252(4) 0.3928(4) 0.1677(4) 0.0245(12) Uani 1 1 d . .
C3 C 0.7271(5) 0.4285(4) -0.0198(4) 0.0262(13) Uani 1 1 d . .
C1 C 0.7796(5) 0.2713(4) 0.0929(4) 0.0266(12) Uani 1 1 d . .
C5 C 0.4285(4) 0.7073(4) 0.1450(4) 0.0262(13) Uani 1 1 d . .
C00O C 0.3570(5) 0.3765(4) 0.5128(4) 0.0269(12) Uani 1 1 d . .
C00P C 0.7063(5) 0.1463(5) 0.4684(4) 0.0319(14) Uani 1 1 d . .
H00P H 0.728047 0.211747 0.465322 0.038 Uiso 1 1 calc R U
C7 C 0.4880(4) 0.5111(4) 0.2361(4) 0.0229(12) Uani 1 1 d . .
C00R C 0.1111(5) 0.6595(5) 0.4481(5) 0.0313(13) Uani 1 1 d . .
H00R H 0.097442 0.673802 0.377014 0.038 Uiso 1 1 calc R U
C6 C 0.3403(5) 0.7840(4) 0.1789(4) 0.0290(13) Uani 1 1 d . .
C00T C 0.2317(5) 0.5786(4) 0.5841(4) 0.0310(13) Uani 1 1 d . .
H00T H 0.301881 0.536956 0.607155 0.037 Uiso 1 1 calc R U
C00U C 0.8645(5) 0.0896(5) 0.1989(5) 0.0317(14) Uani 1 1 d . .
C00V C 0.7291(6) 0.5634(5) -0.1793(4) 0.0376(16) Uani 1 1 d . .
H00V H 0.698901 0.631826 -0.220694 0.045 Uiso 1 1 calc R U
C00W C 0.8688(5) 0.4015(5) -0.1674(5) 0.0359(15) Uani 1 1 d . .
H00W H 0.932508 0.359002 -0.198230 0.043 Uiso 1 1 calc R U
C00X C 0.6954(5) 0.0702(5) 0.5646(5) 0.0368(15) Uani 1 1 d . .
H00X H 0.709169 0.084632 0.626696 0.044 Uiso 1 1 calc R U
C00Y C 0.2511(5) 0.3434(5) 0.5469(4) 0.0328(14) Uani 1 1 d . .
H00Y H 0.188600 0.374158 0.506787 0.039 Uiso 1 1 calc R U
C00Z C 0.9318(5) 0.0531(5) 0.2804(5) 0.0417(16) Uani 1 1 d . .
H00Z H 0.923349 0.092105 0.331919 0.050 Uiso 1 1 calc R U
C010 C 0.0273(5) 0.6988(5) 0.5194(6) 0.0429(17) Uani 1 1 d . .
H010 H -0.043300 0.739899 0.496860 0.051 Uiso 1 1 calc R U
C011 C 0.5030(5) 0.7338(5) 0.0533(4) 0.0323(14) Uani 1 1 d . .
H011 H 0.564720 0.682649 0.032216 0.039 Uiso 1 1 calc R U
C012 C 0.4459(6) 0.3299(5) 0.5737(5) 0.0377(15) Uani 1 1 d . .
H012 H 0.517840 0.352532 0.551461 0.045 Uiso 1 1 calc R U
C013 C 0.8230(6) 0.5013(5) -0.2232(5) 0.0398(16) Uani 1 1 d . .
H013 H 0.856015 0.528508 -0.293299 0.048 Uiso 1 1 calc R U
C014 C 0.6651(5) -0.0253(5) 0.5705(5) 0.0420(16) Uani 1 1 d . .
C015 C 0.6776(5) 0.5288(5) -0.0764(4) 0.0327(14) Uani 1 1 d . .
H015 H 0.612655 0.571089 -0.046799 0.039 Uiso 1 1 calc R U
C016 C 0.8817(5) 0.0307(5) 0.1225(5) 0.0393(15) Uani 1 1 d . .
H016 H 0.838897 0.055938 0.064193 0.047 Uiso 1 1 calc R U
C017 C 0.2385(7) 0.2642(5) 0.6413(5) 0.0473(18) Uani 1 1 d . .
H017 H 0.166829 0.241425 0.665453 0.057 Uiso 1 1 calc R U
C018 C 0.4823(6) 0.8383(5) -0.0055(5) 0.0440(17) Uani 1 1 d . .
H018 H 0.530874 0.859029 -0.069280 0.053 Uiso 1 1 calc R U
C019 C 0.0450(6) 0.6788(6) 0.6234(5) 0.0474(18) Uani 1 1 d . .
H019 H -0.012476 0.706713 0.672232 0.057 Uiso 1 1 calc R U
C01A C 0.6543(5) 0.0304(5) 0.3834(5) 0.0378(15) Uani 1 1 d . .
H01A H 0.639718 0.015630 0.321786 0.045 Uiso 1 1 calc R U
C01B C 0.3213(5) 0.8892(5) 0.1176(5) 0.0372(15) Uani 1 1 d . .
H01B H 0.261095 0.941411 0.138964 0.045 Uiso 1 1 calc R U
C01C C 1.0252(6) -0.0997(6) 0.2126(6) 0.0516(19) Uani 1 1 d . .
H01C H 1.079084 -0.164640 0.217916 0.062 Uiso 1 1 calc R U
C01D C 0.3933(5) 0.9148(5) 0.0247(5) 0.0438(17) Uani 1 1 d . .
H01D H 0.381729 0.985530 -0.019128 0.053 Uiso 1 1 calc R U
C01E C 0.6443(6) -0.0444(5) 0.4797(5) 0.0477(17) Uani 1 1 d . .
H01E H 0.622699 -0.110105 0.483214 0.057 Uiso 1 1 calc R U
C01F C 1.0131(5) -0.0425(6) 0.2864(6) 0.054(2) Uani 1 1 d . .
H01F H 1.059776 -0.067597 0.342032 0.065 Uiso 1 1 calc R U
C01G C 0.4327(7) 0.2528(5) 0.6642(5) 0.0504(19) Uani 1 1 d . .
H01G H 0.495695 0.221927 0.703680 0.060 Uiso 1 1 calc R U
C01H C 0.1479(6) 0.6175(5) 0.6555(5) 0.0424(17) Uani 1 1 d . .
H01H H 0.160568 0.602222 0.726954 0.051 Uiso 1 1 calc R U
C01I C 0.9604(6) -0.0632(5) 0.1325(6) 0.0487(18) Uani 1 1 d . .
H01I H 0.969261 -0.103199 0.081825 0.058 Uiso 1 1 calc R U
C01J C 0.1028(6) 0.2929(6) 0.0060(5) 0.0518(19) Uani 1 1 d . .
H01J H 0.042502 0.262900 -0.012943 0.062 Uiso 1 1 calc R U
C01K C 0.3299(8) 0.2186(5) 0.7000(5) 0.056(2) Uani 1 1 d . .
C01L C 0.6538(8) -0.1088(7) 0.6768(6) 0.081(3) Uani 1 1 d . .
H01K H 0.572584 -0.105176 0.705239 0.121 Uiso 1 1 calc R U
H01L H 0.695481 -0.093994 0.726210 0.121 Uiso 1 1 calc R U
H01M H 0.686019 -0.180299 0.666648 0.121 Uiso 1 1 calc R U
C01M C 0.3292(11) 0.1337(8) 0.8020(7) 0.102(4) Uani 1 1 d . .
H01N H 0.397047 0.077569 0.798396 0.153 Uiso 1 1 calc R U
H01O H 0.259785 0.102754 0.814301 0.153 Uiso 1 1 calc R U
H01P H 0.330333 0.165263 0.859817 0.153 Uiso 1 1 calc R U

loop_
_atom_site_aniso_label
_atom_site_aniso_U_11
_atom_site_aniso_U_22
_atom_site_aniso_U_33
_atom_site_aniso_U_23
_atom_site_aniso_U_13
_atom_site_aniso_U_12
Cl01 0.0660(14) 0.0777(15) 0.0710(14) -0.0043(12) -0.0006(11) 0.0024(11)
Cl02 0.0539(13) 0.108(2) 0.1027(19) 0.0208(15) -0.0168(13) 0.0048(13)
Cl03 0.0737(16) 0.161(3) 0.120(2) -0.107(2) 0.0040(14) -0.0374(16)
N3 0.022(2) 0.022(2) 0.026(2) 0.0040(19) -0.0039(19) -0.0124(19)
N1 0.024(2) 0.026(2) 0.024(2) 0.000(2) -0.007(2) -0.010(2)
N4 0.026(2) 0.024(3) 0.038(3) 0.000(2) -0.010(2) -0.012(2)
N2 0.030(3) 0.034(3) 0.029(3) -0.005(2) -0.007(2) -0.009(2)
N5 0.019(2) 0.028(3) 0.026(3) 0.000(2) -0.007(2) -0.011(2)
C4 0.022(3) 0.023(3) 0.029(3) -0.001(2) -0.011(2) -0.005(2)
C9 0.032(3) 0.022(3) 0.024(3) 0.008(2) -0.013(2) -0.014(2)
C00B 0.030(3) 0.022(3) 0.035(3) -0.001(2) -0.004(3) -0.013(2)
C10 0.023(3) 0.025(3) 0.021(3) -0.001(2) -0.004(2) -0.012(2)
C00D 0.024(3) 0.029(3) 0.023(3) -0.003(2) -0.005(2) -0.013(2)
C2 0.026(3) 0.031(3) 0.029(3) -0.007(3) -0.008(2) -0.012(3)
C8 0.025(3) 0.024(3) 0.020(3) 0.005(2) -0.006(2) -0.012(2)
C00G 0.020(3) 0.026(3) 0.030(3) -0.001(2) -0.006(2) -0.001(2)
C00H 0.025(3) 0.023(3) 0.023(3) 0.002(2) -0.011(2) -0.012(2)
C00I 0.026(3) 0.030(3) 0.025(3) 0.001(2) -0.008(2) -0.012(2)
C00J 0.024(3) 0.026(3) 0.026(3) -0.005(2) -0.008(2) -0.010(2)
C11 0.021(3) 0.025(3) 0.029(3) -0.001(2) -0.010(2) -0.010(2)
C3 0.029(3) 0.032(3) 0.022(3) -0.002(2) -0.009(2) -0.019(3)
C1 0.024(3) 0.031(3) 0.028(3) -0.007(2) -0.005(2) -0.012(2)
C5 0.024(3) 0.020(3) 0.033(3) 0.004(2) -0.012(2) -0.009(2)
C00O 0.036(3) 0.023(3) 0.024(3) -0.005(2) -0.007(2) -0.008(2)
C00P 0.033(3) 0.028(3) 0.036(3) -0.002(3) -0.013(3) -0.008(3)
C7 0.021(3) 0.022(3) 0.029(3) -0.004(2) -0.012(2) -0.007(2)
C00R 0.025(3) 0.032(3) 0.040(3) -0.009(3) -0.002(3) -0.012(3)
C6 0.025(3) 0.025(3) 0.034(3) 0.008(2) -0.011(3) -0.013(2)
C00T 0.038(3) 0.030(3) 0.028(3) -0.004(3) -0.002(3) -0.019(3)
C00U 0.024(3) 0.034(3) 0.033(3) -0.001(3) 0.001(2) -0.009(3)
C00V 0.053(4) 0.041(4) 0.025(3) 0.006(3) -0.021(3) -0.026(3)
C00W 0.040(4) 0.043(4) 0.030(3) -0.008(3) -0.003(3) -0.022(3)
C00X 0.039(4) 0.038(4) 0.029(3) 0.002(3) -0.011(3) -0.006(3)
C00Y 0.038(3) 0.034(3) 0.029(3) -0.003(3) -0.007(3) -0.015(3)
C00Z 0.029(3) 0.046(4) 0.042(4) 0.006(3) -0.007(3) -0.012(3)
C010 0.031(3) 0.035(4) 0.063(5) -0.006(3) -0.006(3) -0.016(3)
C011 0.028(3) 0.029(3) 0.034(3) 0.003(3) 0.002(3) -0.012(3)
C012 0.051(4) 0.038(4) 0.030(3) -0.008(3) -0.022(3) -0.007(3)
C013 0.055(4) 0.050(4) 0.024(3) -0.009(3) -0.002(3) -0.033(3)
C014 0.042(4) 0.034(4) 0.038(4) 0.009(3) -0.007(3) -0.005(3)
C015 0.033(3) 0.037(4) 0.033(3) -0.006(3) -0.012(3) -0.014(3)
C016 0.033(3) 0.035(4) 0.042(4) -0.002(3) 0.002(3) -0.005(3)
C017 0.077(5) 0.031(4) 0.033(4) -0.005(3) 0.014(3) -0.031(4)
C018 0.041(4) 0.041(4) 0.039(4) 0.014(3) -0.001(3) -0.017(3)
C019 0.045(4) 0.062(5) 0.044(4) -0.025(4) 0.022(3) -0.035(4)
C01A 0.048(4) 0.033(3) 0.034(3) -0.008(3) -0.001(3) -0.014(3)
C01B 0.028(3) 0.028(3) 0.050(4) 0.006(3) -0.012(3) -0.008(3)
C01C 0.032(4) 0.039(4) 0.067(5) -0.003(4) 0.012(4) 0.001(3)
C01D 0.037(4) 0.030(3) 0.055(4) 0.016(3) -0.012(3) -0.016(3)
C01E 0.065(5) 0.032(4) 0.046(4) -0.004(3) -0.004(3) -0.020(3)
C01F 0.029(4) 0.054(5) 0.060(5) 0.019(4) -0.012(3) -0.007(3)
C01G 0.083(6) 0.039(4) 0.032(4) -0.003(3) -0.028(4) -0.009(4)
C01H 0.048(4) 0.059(4) 0.029(3) -0.011(3) 0.007(3) -0.036(4)
C01I 0.042(4) 0.031(4) 0.066(5) -0.011(3) 0.011(4) -0.006(3)
C01J 0.034(4) 0.075(5) 0.046(4) -0.022(4) -0.007(3) -0.001(4)
C01K 0.125(7) 0.023(3) 0.018(3) 0.003(3) -0.019(4) -0.012(4)
C01L 0.102(7) 0.068(6) 0.056(5) 0.025(4) -0.020(5) -0.026(5)
C01M 0.156(11) 0.090(7) 0.057(6) 0.005(5) -0.012(6) -0.048(7)

loop_
_atom_type_symbol
_atom_type_description
_atom_type_scat_dispersion_real
_atom_type_scat_dispersion_imag
_atom_type_scat_source
C C 0.0033 0.0016 'International Tables Vol C Tables 4.2.6.8 and 6.1.1.4'
H H 0.0000 0.0000 'International Tables Vol C Tables 4.2.6.8 and 6.1.1.4'
N N 0.0061 0.0033 'International Tables Vol C Tables 4.2.6.8 and 6.1.1.4'
Cl Cl 0.1484 0.1585 'International Tables Vol C Tables 4.2.6.8 and 6.1.1.4'

loop_
_geom_angle_atom_site_label_1
_geom_angle_atom_site_label_2
_geom_angle_atom_site_label_3
_geom_angle
C7 N3 C5 131.0(5)
C7 N3 C4 122.9(4)
C5 N3 C4 106.0(4)
C11 N1 C1 122.5(4)
C11 N1 C3 131.9(5)
C1 N1 C3 105.6(4)
C4 N4 C6 105.5(5)
C1 N2 C2 105.1(5)
C7 N5 C11 116.8(4)
N4 C4 N3 112.5(5)
N4 C4 C00D 127.0(5)
N3 C4 C00D 120.4(5)
C10 C9 C8 122.5(5)
C10 C9 H00A 118.8
C8 C9 H00A 118.8
C00R C00B C00T 117.8(5)
C00R C00B C00D 120.6(5)
C00T C00B C00D 121.6(5)
C9 C10 C11 116.1(5)
C9 C10 C00J 123.1(5)
C11 C10 C00J 120.7(5)
C00H C00D C4 118.1(5)
C00H C00D C00B 125.4(5)
C4 C00D C00B 116.5(5)
N2 C2 C00W 128.6(5)
N2 C2 C3 111.6(5)
C00W C2 C3 119.7(5)
C9 C8 C7 114.6(5)
C9 C8 C00H 123.7(5)
C7 C8 C00H 121.7(5)
C00P C00G C01A 118.8(5)
C00P C00G C00J 121.1(5)
C01A C00G C00J 120.0(5)
C00D C00H C8 120.4(5)
C00D C00H C00O 122.2(5)
C8 C00H C00O 117.4(5)
C00J C00I C1 118.7(5)
C00J C00I C00U 123.7(5)
C1 C00I C00U 117.6(5)
C00I C00J C10 120.4(5)
C00I C00J C00G 122.2(5)
C10 C00J C00G 117.4(5)
N5 C11 N1 118.5(5)
N5 C11 C10 124.1(5)
N1 C11 C10 117.4(5)
C015 C3 C2 122.5(5)
C015 C3 N1 132.6(5)
C2 C3 N1 104.8(5)
N2 C1 N1 112.9(5)
N2 C1 C00I 127.2(5)
N1 C1 C00I 119.9(5)
C011 C5 N3 133.4(5)
C011 C5 C6 121.9(5)
N3 C5 C6 104.5(5)
C012 C00O C00Y 118.7(5)
C012 C00O C00H 120.4(5)
C00Y C00O C00H 120.9(5)
C00G C00P C00X 120.4(5)
C00G C00P H00P 119.8
C00X C00P H00P 119.8
N5 C7 N3 118.1(5)
N5 C7 C8 125.5(5)
N3 C7 C8 116.3(5)
C010 C00R C00B 121.1(6)
C010 C00R H00R 119.5
C00B C00R H00R 119.5
N4 C6 C01B 128.1(6)
N4 C6 C5 111.5(5)
C01B C6 C5 120.3(5)
C01H C00T C00B 121.2(6)
C01H C00T H00T 119.4
C00B C00T H00T 119.4
C00Z C00U C016 118.5(6)
C00Z C00U C00I 120.3(6)
C016 C00U C00I 121.2(5)
C013 C00V C015 122.3(6)
C013 C00V H00V 118.9
C015 C00V H00V 118.9
C013 C00W C2 118.4(6)
C013 C00W H00W 120.8
C2 C00W H00W 120.8
C014 C00X C00P 120.7(6)
C014 C00X H00X 119.7
C00P C00X H00X 119.7
C00O C00Y C017 119.0(6)
C00O C00Y H00Y 120.5
C017 C00Y H00Y 120.5
C00U C00Z C01F 119.4(7)
C00U C00Z H00Z 120.3
C01F C00Z H00Z 120.3
C00R C010 C019 120.5(6)
C00R C010 H010 119.7
C019 C010 H010 119.7
C018 C011 C5 116.4(6)
C018 C011 H011 121.8
C5 C011 H011 121.8
C01G C012 C00O 121.6(7)
C01G C012 H012 119.2
C00O C012 H012 119.2
C00W C013 C00V 121.2(6)
C00W C013 H013 119.4
C00V C013 H013 119.4
C00X C014 C01E 118.9(6)
C00X C014 C01L 120.3(6)
C01E C014 C01L 120.8(7)
C3 C015 C00V 115.8(6)
C3 C015 H015 122.1
C00V C015 H015 122.1
C01I C016 C00U 120.1(6)
C01I C016 H016 119.9
C00U C016 H016 119.9
C01K C017 C00Y 120.7(7)
C01K C017 H017 119.7
C00Y C017 H017 119.7
C011 C018 C01D 122.7(6)
C011 C018 H018 118.7
C01D C018 H018 118.7
C010 C019 C01H 119.1(6)
C010 C019 H019 120.5
C01H C019 H019 120.5
C01E C01A C00G 120.0(6)
C01E C01A H01A 120.0
C00G C01A H01A 120.0
C01D C01B C6 117.7(6)
C01D C01B H01B 121.2
C6 C01B H01B 121.2
C01I C01C C01F 119.8(6)
C01I C01C H01C 120.1
C01F C01C H01C 120.1
C01B C01D C018 120.9(5)
C01B C01D H01D 119.5
C018 C01D H01D 119.5
C014 C01E C01A 121.3(6)
C014 C01E H01E 119.4
C01A C01E H01E 119.4
C01C C01F C00Z 120.6(6)
C01C C01F H01F 119.7
C00Z C01F H01F 119.7
C012 C01G C01K 121.2(6)
C012 C01G H01G 119.4
C01K C01G H01G 119.4
C00T C01H C019 120.3(6)
C00T C01H H01H 119.8
C019 C01H H01H 119.8
C01C C01I C016 121.5(7)
C01C C01I H01I 119.3
C016 C01I H01I 119.3
Cl01 C01J Cl02 111.1(4)
Cl01 C01J Cl03 109.2(4)
Cl02 C01J Cl03 109.2(4)
Cl01 C01J H01J 109.1
Cl02 C01J H01J 109.1
Cl03 C01J H01J 109.1
C01G C01K C017 118.8(6)
C01G C01K C01M 114.5(8)
C017 C01K C01M 126.6(9)
C014 C01L H01K 109.5
C014 C01L H01L 109.5
H01K C01L H01L 109.5
C014 C01L H01M 109.5
H01K C01L H01M 109.5
H01L C01L H01M 109.5
C01K C01M H01N 109.5
C01K C01M H01O 109.5
H01N C01M H01O 109.5
C01K C01M H01P 109.5
H01N C01M H01P 109.5
H01O C01M H01P 109.5

loop_
_geom_bond_atom_site_label_1
_geom_bond_atom_site_label_2
_geom_bond_distance
Cl01 C01J 1.735(7)
Cl02 C01J 1.742(7)
Cl03 C01J 1.762(7)
N3 C7 1.387(7)
N3 C5 1.405(6)
N3 C4 1.408(7)
N1 C11 1.385(7)
N1 C1 1.401(7)
N1 C3 1.403(7)
N4 C4 1.316(7)
N4 C6 1.379(7)
N2 C1 1.318(7)
N2 C2 1.375(7)
N5 C7 1.328(7)
N5 C11 1.337(7)
C4 C00D 1.450(7)
C9 C10 1.381(8)
C9 C8 1.395(7)
C9 H00A 0.9500
C00B C00R 1.392(8)
C00B C00T 1.397(8)
C00B C00D 1.496(8)
C10 C11 1.416(7)
C10 C00J 1.461(7)
C00D C00H 1.364(7)
C2 C00W 1.397(8)
C2 C3 1.399(8)
C8 C7 1.421(7)
C8 C00H 1.460(8)
C00G C00P 1.387(8)
C00G C01A 1.388(8)
C00G C00J 1.505(7)
C00H C00O 1.485(7)
C00I C00J 1.357(8)
C00I C1 1.455(8)
C00I C00U 1.491(8)
C3 C015 1.391(8)
C5 C011 1.389(8)
C5 C6 1.407(8)
C00O C012 1.386(8)
C00O C00Y 1.400(8)
C00P C00X 1.396(8)
C00P H00P 0.9500
C00R C010 1.379(9)
C00R H00R 0.9500
C6 C01B 1.395(8)
C00T C01H 1.377(9)
C00T H00T 0.9500
C00U C00Z 1.384(8)
C00U C016 1.412(9)
C00V C013 1.387(9)
C00V C015 1.395(8)
C00V H00V 0.9500
C00W C013 1.370(9)
C00W H00W 0.9500
C00X C014 1.372(9)
C00X H00X 0.9500
C00Y C017 1.403(8)
C00Y H00Y 0.9500
C00Z C01F 1.412(9)
C00Z H00Z 0.9500
C010 C019 1.383(9)
C010 H010 0.9500
C011 C018 1.379(8)
C011 H011 0.9500
C012 C01G 1.354(9)
C012 H012 0.9500
C013 H013 0.9500
C014 C01E 1.380(9)
C014 C01L 1.538(9)
C015 H015 0.9500
C016 C01I 1.376(9)
C016 H016 0.9500
C017 C01K 1.391(10)
C017 H017 0.9500
C018 C01D 1.391(9)
C018 H018 0.9500
C019 C01H 1.388(10)
C019 H019 0.9500
C01A C01E 1.388(9)
C01A H01A 0.9500
C01B C01D 1.383(9)
C01B H01B 0.9500
C01C C01I 1.350(10)
C01C C01F 1.374(11)
C01C H01C 0.9500
C01D H01D 0.9500
C01E H01E 0.9500
C01F H01F 0.9500
C01G C01K 1.373(11)
C01G H01G 0.9500
C01H H01H 0.9500
C01I H01I 0.9500
C01J H01J 1.0000
C01K C01M 1.500(10)
C01L H01K 0.9800
C01L H01L 0.9800
C01L H01M 0.9800
C01M H01N 0.9800
C01M H01O 0.9800
C01M H01P 0.9800
